data_2217580
loop_
_publ_author_name
'Yu-Mei Dai'
'Jin-Feng Huang'
'Jian-Rong Lin'
'Hui Lin'
'En Tang'

_publ_section_title
Poly[\m~2~-benzene-1,3-dicarboxylato-\k^2^<i>O</i>:<i>O</i>'-\m~2~-1,3-di-4-pyridylpropane-\k^2^<i>N</i>:<i>N</i>'-zinc(II)]
_journal_coeditor_code LH2583
_journal_issue 2
_journal_name_full 'Acta Crystallographica Section E'
_journal_page_first m386
_journal_page_last m386
_journal_paper_doi 10.1107/S1600536808001621
_journal_volume 64
_journal_year 2008
_chemical_formula_iupac '[Zn (C8 H4 O4) (C13 H14 N2)]'
_chemical_formula_moiety 'C21 H18 N2 O4 Zn'
_chemical_formula_sum 'C21 H18 N2 O4 Zn'
_chemical_formula_weight 427.76
_chemical_name_systematic
;
Poly[\m~2~-benzene-1,3-dicarboxylato-\k^2^O:O'-\m~2~-1,3-di-4-\
pyridylpropane-\k^2^N:N'-zinc(II)]
;
_space_group_IT_number 14
_symmetry_cell_setting monoclinic
_symmetry_space_group_name_Hall '-P 2ybc'
_symmetry_space_group_name_H-M 'P 1 21/c 1'
_atom_sites_solution_hydrogens geom
_atom_sites_solution_primary direct
_atom_sites_solution_secondary difmap
_audit_creation_method SHELXL-97
_cell_angle_alpha 90.00
_cell_angle_beta 115.249(7)
_cell_angle_gamma 90.00
_cell_formula_units_Z 4
_cell_length_a 11.0418(13)
_cell_length_b 11.1924(14)
_cell_length_c 16.8687(17)
_cell_measurement_reflns_used 4994
_cell_measurement_temperature 293(2)
_cell_measurement_theta_max 27.48
_cell_measurement_theta_min 3.16
_cell_volume 1885.5(4)
_computing_cell_refinement 'SAINT (Siemens, 1997)'
_computing_data_collection 'SMART (Siemens, 1996)'
_computing_data_reduction 'SAINT (Siemens, 1997)'
_computing_molecular_graphics 'SHELXTL (Sheldrick, 2008)'
_computing_publication_material 'SHELXTL (Sheldrick, 2008)'
_computing_structure_refinement 'SHELXTL (Sheldrick, 2008)'
_computing_structure_solution 'SHELXTL (Sheldrick, 2008)'
_diffrn_ambient_temperature 293(2)
_diffrn_measured_fraction_theta_full 0.996
_diffrn_measured_fraction_theta_max 0.996
_diffrn_measurement_device_type 'Bruker SMART CCD'
_diffrn_measurement_method \w
_diffrn_radiation_monochromator graphite
_diffrn_radiation_source 'fine-focus sealed tube'
_diffrn_radiation_type MoK\a
_diffrn_radiation_wavelength 0.71073
_diffrn_reflns_av_R_equivalents 0.0198
_diffrn_reflns_av_sigmaI/netI 0.0188
_diffrn_reflns_limit_h_max 14
_diffrn_reflns_limit_h_min -14
_diffrn_reflns_limit_k_max 14
_diffrn_reflns_limit_k_min -11
_diffrn_reflns_limit_l_max 21
_diffrn_reflns_limit_l_min -21
_diffrn_reflns_number 14111
_diffrn_reflns_theta_full 27.48
_diffrn_reflns_theta_max 27.48
_diffrn_reflns_theta_min 3.16
_diffrn_standards_decay_% 0
_diffrn_standards_interval_count 0
_diffrn_standards_number 0
_exptl_absorpt_coefficient_mu 1.333
_exptl_absorpt_correction_T_max 0.875
_exptl_absorpt_correction_T_min 0.733
_exptl_absorpt_correction_type multi-scan
_exptl_absorpt_process_details '(SADABS; Sheldrick, 1996)'
_exptl_crystal_colour orange
_exptl_crystal_density_diffrn 1.507
_exptl_crystal_density_method 'not measured'
_exptl_crystal_description prism
_exptl_crystal_F_000 880
_exptl_crystal_size_max 0.30
_exptl_crystal_size_mid 0.20
_exptl_crystal_size_min 0.10
_refine_diff_density_max 0.728
_refine_diff_density_min -0.757
_refine_ls_extinction_method none
_refine_ls_goodness_of_fit_ref 1.038
_refine_ls_hydrogen_treatment constr
_refine_ls_matrix_type full
_refine_ls_number_parameters 254
_refine_ls_number_reflns 4328
_refine_ls_number_restraints 0
_refine_ls_restrained_S_all 1.038
_refine_ls_R_factor_gt 0.0402
_refine_ls_shift/su_max 0.002
_refine_ls_shift/su_mean 0.000
_refine_ls_structure_factor_coef Fsqd
_refine_ls_weighting_details 'calc w=1/[\s^2^(Fo^2^)+(0.0695P)^2^+1.1112P] where P=(Fo^2^+2Fc^2^)/3'
_refine_ls_weighting_scheme calc
_refine_ls_wR_factor_gt 0.1114
_refine_ls_wR_factor_ref 0.1153
_reflns_number_gt 3887
_reflns_number_total 4328
_reflns_threshold_expression I>2\s(I)
_cod_data_source_file lh2583.cif
_cod_data_source_block I
_cod_depositor_comments
;
The following automatic conversions were performed:
'_symmetry_cell_setting' value 'Monoclinic' changed to 'monoclinic'
according to '/home/saulius/struct/CIF-dictionaries/cif_core.dic'
dictionary named 'cif_core.dic' version 2.4.1 from 2010-06-29.

Automatic conversion script
Id: cif_fix_enum 1527 2010-12-29 10:47:43Z saulius 

The following automatic conversions were performed:

'_symmetry_cell_setting' value 'Monoclinic' changed to 'monoclinic'
according to /home/saulius/struct/CIF-dictionaries/cif_core.dic
dictionary named 'cif_core.dic' version 2.4.1 from 2010-06-29.

Automatic conversion script
Id: cif_fix_values 1715 2011-07-08 13:25:40Z adriana 
;
_cod_original_sg_symbol_H-M 'P 21/c'
_cod_database_code 2217580
_cod_database_fobs_code 2217580

loop_
_symmetry_equiv_pos_as_xyz
'x, y, z'
'-x, y+1/2, -z+1/2'
'-x, -y, -z'
'x, -y-1/2, z-1/2'

loop_
_atom_site_type_symbol
_atom_site_label
_atom_site_fract_x
_atom_site_fract_y
_atom_site_fract_z
_atom_site_U_iso_or_equiv
_atom_site_adp_type
_atom_site_calc_flag
_atom_site_refinement_flags
_atom_site_occupancy
Zn Zn1 0.21026(3) 1.06213(2) 0.850451(16) 0.03187(11) Uani d . 1
O O1 0.1788(2) 0.88899(17) 0.71665(12) 0.0485(5) Uani d . 1
O O2 0.2385(2) 1.07900(15) 0.74443(11) 0.0405(4) Uani d . 1
O O3 0.2086(3) 1.3428(2) 0.50730(17) 0.0828(9) Uani d . 1
O O4 0.22045(18) 1.27148(16) 0.38941(11) 0.0412(4) Uani d . 1
N N1 0.0122(2) 1.02485(18) 0.81573(13) 0.0346(4) Uani d . 1
N N2 0.3207(2) 0.92958(18) 0.93261(13) 0.0379(5) Uani d . 1
C C1 0.1641(2) 1.0385(2) 0.43263(15) 0.0375(5) Uani d . 1
H H1A 0.1559 1.0490 0.3759 0.045 Uiso calc R 1
C C2 0.1551(2) 0.9102(2) 0.54416(16) 0.0354(5) Uani d . 1
H H2A 0.1387 0.8354 0.5616 0.042 Uiso calc R 1
C C3 -0.0341(3) 0.9129(2) 0.81017(17) 0.0388(5) Uani d . 1
H H3A 0.0255 0.8498 0.8201 0.047 Uiso calc R 1
C C4 -0.4016(3) 0.9562(3) 0.7578(2) 0.0491(7) Uani d . 1
H H4A -0.4054 0.9442 0.8137 0.059 Uiso calc R 1
H H4B -0.4533 1.0272 0.7313 0.059 Uiso calc R 1
C C5 -0.1657(3) 0.8869(2) 0.79050(16) 0.0410(5) Uani d . 1
H H5A -0.1931 0.8078 0.7875 0.049 Uiso calc R 1
C C6 -0.2578(2) 0.9791(2) 0.77504(15) 0.0370(5) Uani d . 1
C C7 0.1420(3) 0.9271(2) 0.45968(17) 0.0407(6) Uani d . 1
H H7A 0.1182 0.8632 0.4207 0.049 Uiso calc R 1
C C8 0.2136(2) 1.1160(2) 0.57552(14) 0.0333(5) Uani d . 1
H H8A 0.2380 1.1798 0.6146 0.040 Uiso calc R 1
C C9 0.1985(2) 1.1341(2) 0.49008(14) 0.0332(5) Uani d . 1
C C10 0.2109(3) 1.2590(2) 0.46194(16) 0.0403(5) Uani d . 1
C C11 0.2035(2) 0.9872(2) 0.69431(14) 0.0322(5) Uani d . 1
C C12 0.4479(2) 0.7383(2) 1.04535(15) 0.0353(5) Uani d . 1
C C13 0.1929(2) 1.0050(2) 0.60318(14) 0.0302(4) Uani d . 1
C C14 0.3843(5) 0.8270(3) 1.0680(2) 0.0765(12) Uani d . 1
H H14A 0.3829 0.8252 1.1227 0.092 Uiso calc R 1
C C15 0.3220(5) 0.9198(3) 1.0112(2) 0.0780(13) Uani d . 1
H H15A 0.2790 0.9782 1.0290 0.094 Uiso calc R 1
C C16 0.3822(3) 0.8432(3) 0.91049(19) 0.0596(9) Uani d . 1
H H16A 0.3829 0.8469 0.8556 0.072 Uiso calc R 1
C C17 0.4451(3) 0.7481(3) 0.96411(18) 0.0575(8) Uani d . 1
H H17A 0.4862 0.6900 0.9446 0.069 Uiso calc R 1
C C18 -0.0769(3) 1.1138(2) 0.79964(17) 0.0413(5) Uani d . 1
H H18A -0.0472 1.1921 0.8027 0.050 Uiso calc R 1
C C19 -0.4686(3) 0.8497(2) 0.69901(16) 0.0424(6) Uani d . 1
H H19A -0.4147 0.7790 0.7231 0.051 Uiso calc R 1
H H19B -0.5554 0.8365 0.6990 0.051 Uiso calc R 1
C C20 0.5127(2) 0.6335(2) 1.10512(16) 0.0393(5) Uani d . 1
H H20A 0.5996 0.6190 1.1055 0.047 Uiso calc R 1
H H20B 0.4582 0.5630 1.0811 0.047 Uiso calc R 1
C C21 -0.2100(3) 1.0941(2) 0.77886(18) 0.0429(6) Uani d . 1
H H21A -0.2682 1.1586 0.7673 0.051 Uiso calc R 1

loop_
_atom_site_aniso_label
_atom_site_aniso_U_11
_atom_site_aniso_U_22
_atom_site_aniso_U_33
_atom_site_aniso_U_12
_atom_site_aniso_U_13
_atom_site_aniso_U_23
Zn1 0.03897(18) 0.03055(17) 0.02643(16) -0.00058(10) 0.01427(12) 0.00286(9)
O1 0.0735(13) 0.0335(9) 0.0400(9) -0.0039(9) 0.0257(9) 0.0072(8)
O2 0.0602(11) 0.0360(9) 0.0325(8) -0.0046(8) 0.0266(8) -0.0023(7)
O3 0.166(3) 0.0358(11) 0.0722(15) -0.0180(14) 0.0749(18) -0.0039(11)
O4 0.0501(10) 0.0401(9) 0.0381(9) 0.0086(8) 0.0233(8) 0.0138(7)
N1 0.0386(10) 0.0289(9) 0.0346(9) -0.0028(8) 0.0139(8) -0.0002(8)
N2 0.0436(11) 0.0367(11) 0.0306(10) 0.0021(8) 0.0131(9) 0.0055(8)
C1 0.0402(12) 0.0450(13) 0.0271(10) 0.0023(10) 0.0143(9) 0.0005(10)
C2 0.0417(12) 0.0290(11) 0.0362(11) -0.0001(9) 0.0173(10) 0.0000(9)
C3 0.0459(13) 0.0282(11) 0.0433(13) 0.0008(10) 0.0198(11) 0.0017(10)
C4 0.0458(14) 0.0557(17) 0.0506(15) -0.0129(12) 0.0250(13) -0.0232(13)
C5 0.0525(14) 0.0300(12) 0.0417(13) -0.0090(10) 0.0213(11) -0.0047(10)
C6 0.0410(12) 0.0406(13) 0.0301(10) -0.0072(10) 0.0160(9) -0.0095(10)
C7 0.0514(15) 0.0356(13) 0.0346(12) -0.0032(10) 0.0180(11) -0.0090(10)
C8 0.0411(12) 0.0304(11) 0.0301(10) -0.0019(9) 0.0167(9) -0.0020(9)
C9 0.0369(11) 0.0338(12) 0.0306(10) 0.0009(9) 0.0160(9) 0.0043(9)
C10 0.0510(14) 0.0363(13) 0.0370(12) -0.0009(10) 0.0221(11) 0.0055(10)
C11 0.0365(11) 0.0316(11) 0.0301(10) 0.0039(9) 0.0157(9) 0.0031(9)
C12 0.0342(11) 0.0348(12) 0.0343(11) 0.0005(9) 0.0121(9) 0.0042(9)
C13 0.0324(10) 0.0300(11) 0.0296(10) 0.0029(8) 0.0146(8) 0.0019(8)
C14 0.145(4) 0.0503(18) 0.0402(15) 0.042(2) 0.046(2) 0.0145(13)
C15 0.148(4) 0.0481(17) 0.0414(16) 0.046(2) 0.044(2) 0.0115(13)
C16 0.0671(19) 0.078(2) 0.0407(14) 0.0318(17) 0.0300(14) 0.0196(14)
C17 0.0651(18) 0.069(2) 0.0436(14) 0.0355(16) 0.0278(14) 0.0143(14)
C18 0.0454(13) 0.0274(12) 0.0484(14) -0.0035(10) 0.0175(11) -0.0010(10)
C19 0.0398(13) 0.0458(14) 0.0429(13) -0.0119(11) 0.0190(11) -0.0146(11)
C20 0.0399(13) 0.0367(13) 0.0417(12) 0.0067(10) 0.0179(10) 0.0076(10)
C21 0.0429(14) 0.0339(12) 0.0493(14) 0.0026(11) 0.0172(12) -0.0044(11)

loop_
_atom_type_symbol
_atom_type_description
_atom_type_scat_dispersion_real
_atom_type_scat_dispersion_imag
_atom_type_scat_source
C C 0.0033 0.0016 'International Tables Vol C Tables 4.2.6.8 and 6.1.1.4'
H H 0.0000 0.0000 'International Tables Vol C Tables 4.2.6.8 and 6.1.1.4'
N N 0.0061 0.0033 'International Tables Vol C Tables 4.2.6.8 and 6.1.1.4'
O O 0.0106 0.0060 'International Tables Vol C Tables 4.2.6.8 and 6.1.1.4'
Zn Zn 0.2839 1.4301 'International Tables Vol C Tables 4.2.6.8 and 6.1.1.4'

loop_
_geom_angle_atom_site_label_1
_geom_angle_atom_site_label_2
_geom_angle_atom_site_label_3
_geom_angle_site_symmetry_1
_geom_angle_site_symmetry_3
_geom_angle
_geom_angle_publ_flag
O2 Zn1 O4 . 4_586 101.92(7) yes
O2 Zn1 N2 . . 114.19(8) yes
O4 Zn1 N2 4_586 . 122.01(8) yes
O2 Zn1 N1 . . 109.01(8) yes
O4 Zn1 N1 4_586 . 100.98(8) yes
N2 Zn1 N1 . . 107.55(8) yes
C11 O2 Zn1 . . 113.99(14) ?
C10 O4 Zn1 . 4_585 114.07(17) ?
C18 N1 C3 . . 117.0(2) ?
C18 N1 Zn1 . . 120.43(17) ?
C3 N1 Zn1 . . 122.55(17) ?
C16 N2 C15 . . 115.7(2) ?
C16 N2 Zn1 . . 124.72(18) ?
C15 N2 Zn1 . . 119.2(2) ?
C9 C1 C7 . . 120.0(2) ?
C9 C1 H1A . . 120.0 ?
C7 C1 H1A . . 120.0 ?
C7 C2 C13 . . 120.1(2) ?
C7 C2 H2A . . 120.0 ?
C13 C2 H2A . . 120.0 ?
N1 C3 C5 . . 123.1(2) ?
N1 C3 H3A . . 118.5 ?
C5 C3 H3A . . 118.5 ?
C19 C4 C6 . . 115.9(2) ?
C19 C4 H4A . . 108.3 ?
C6 C4 H4A . . 108.3 ?
C19 C4 H4B . . 108.3 ?
C6 C4 H4B . . 108.3 ?
H4A C4 H4B . . 107.4 ?
C3 C5 C6 . . 120.0(2) ?
C3 C5 H5A . . 120.0 ?
C6 C5 H5A . . 120.0 ?
C5 C6 C21 . . 116.6(2) ?
C5 C6 C4 . . 122.3(2) ?
C21 C6 C4 . . 121.1(2) ?
C2 C7 C1 . . 120.5(2) ?
C2 C7 H7A . . 119.8 ?
C1 C7 H7A . . 119.8 ?
C9 C8 C13 . . 121.1(2) ?
C9 C8 H8A . . 119.5 ?
C13 C8 H8A . . 119.5 ?
C8 C9 C1 . . 119.2(2) ?
C8 C9 C10 . . 118.4(2) ?
C1 C9 C10 . . 122.2(2) ?
O3 C10 O4 . . 123.3(2) ?
O3 C10 C9 . . 119.3(2) ?
O4 C10 C9 . . 117.4(2) ?
O1 C11 O2 . . 123.9(2) ?
O1 C11 C13 . . 120.0(2) ?
O2 C11 C13 . . 116.04(19) ?
C14 C12 C17 . . 115.5(2) ?
C14 C12 C20 . . 122.2(2) ?
C17 C12 C20 . . 122.3(2) ?
C8 C13 C2 . . 119.1(2) ?
C8 C13 C11 . . 120.8(2) ?
C2 C13 C11 . . 120.0(2) ?
C12 C14 C15 . . 121.2(3) ?
C12 C14 H14A . . 119.4 ?
C15 C14 H14A . . 119.4 ?
N2 C15 C14 . . 123.1(3) ?
N2 C15 H15A . . 118.4 ?
C14 C15 H15A . . 118.4 ?
N2 C16 C17 . . 123.7(2) ?
N2 C16 H16A . . 118.1 ?
C17 C16 H16A . . 118.1 ?
C16 C17 C12 . . 120.8(3) ?
C16 C17 H17A . . 119.6 ?
C12 C17 H17A . . 119.6 ?
N1 C18 C21 . . 122.9(2) ?
N1 C18 H18A . . 118.5 ?
C21 C18 H18A . . 118.5 ?
C20 C19 C4 4_475 . 113.2(2) ?
C20 C19 H19A 4_475 . 108.9 ?
C4 C19 H19A . . 108.9 ?
C20 C19 H19B 4_475 . 108.9 ?
C4 C19 H19B . . 108.9 ?
H19A C19 H19B . . 107.7 ?
C12 C20 C19 . 4_676 114.5(2) ?
C12 C20 H20A . . 108.6 ?
C19 C20 H20A 4_676 . 108.6 ?
C12 C20 H20B . . 108.6 ?
C19 C20 H20B 4_676 . 108.6 ?
H20A C20 H20B . . 107.6 ?
C18 C21 C6 . . 120.4(2) ?
C18 C21 H21A . . 119.8 ?
C6 C21 H21A . . 119.8 ?

loop_
_geom_bond_atom_site_label_1
_geom_bond_atom_site_label_2
_geom_bond_site_symmetry_2
_geom_bond_distance
_geom_bond_publ_flag
Zn1 O2 . 1.9511(17) yes
Zn1 O4 4_586 1.9621(17) yes
Zn1 N2 . 2.041(2) yes
Zn1 N1 . 2.051(2) yes
O1 C11 . 1.230(3) ?
O2 C11 . 1.281(3) ?
O3 C10 . 1.218(3) ?
O4 C10 . 1.279(3) ?
O4 Zn1 4_585 1.9621(17) ?
N1 C18 . 1.343(3) ?
N1 C3 . 1.342(3) ?
N2 C16 . 1.323(4) ?
N2 C15 . 1.324(4) ?
C1 C9 . 1.384(3) ?
C1 C7 . 1.384(4) ?
C1 H1A . 0.9300 ?
C2 C7 . 1.383(3) ?
C2 C13 . 1.392(3) ?
C2 H2A . 0.9300 ?
C3 C5 . 1.376(4) ?
C3 H3A . 0.9300 ?
C4 C19 . 1.524(3) ?
C4 C6 . 1.509(4) ?
C4 H4A . 0.9700 ?
C4 H4B . 0.9700 ?
C5 C6 . 1.393(4) ?
C5 H5A . 0.9300 ?
C6 C21 . 1.383(4) ?
C7 H7A . 0.9300 ?
C8 C9 . 1.393(3) ?
C8 C13 . 1.381(3) ?
C8 H8A . 0.9300 ?
C9 C10 . 1.501(3) ?
C11 C13 . 1.504(3) ?
C12 C14 . 1.361(4) ?
C12 C17 . 1.362(3) ?
C12 C20 . 1.513(3) ?
C14 C15 . 1.381(4) ?
C14 H14A . 0.9300 ?
C15 H15A . 0.9300 ?
C16 C17 . 1.377(4) ?
C16 H16A . 0.9300 ?
C17 H17A . 0.9300 ?
C18 C21 . 1.376(4) ?
C18 H18A . 0.9300 ?
C19 C20 4_475 1.519(3) ?
C19 H19A . 0.9700 ?
C19 H19B . 0.9700 ?
C20 C19 4_676 1.519(3) ?
C20 H20A . 0.9700 ?
C20 H20B . 0.9700 ?
C21 H21A . 0.9300 ?
